data_4021602
loop_
_publ_author_name
'Kazuhiro Igarashi'
'Yohei Yamaguchi'
'Yuhki Mitsumoto'
'Shin-ichi Naya'
'Makoto Nitta'

_publ_contact_author_email snaya@ruri.waseda.jp
_publ_contact_author_fax +81-3-3208-2735
_publ_contact_author_name ' Shin-ichi Naya '
_publ_contact_author_phone +81-3-5286-3236
_publ_section_title
;
 Synthesis, Properties, and NAD^+^-NADH-Type Redox Ability
 of 14-Substituted 1,3-Dimethyl-5,10-methanocycloundeca[4,5]pyrrolo
 [2,3-d]pyrimidine-2,4(1,3H)-dionylium Tetrafluoroborates
 and Their Hydride Adducts
;
_journal_name_full 'Journal of Organic Chemistry'
_journal_page_first 2690
_journal_page_last 2698
_journal_paper_doi 10.1021/jo052495m
_journal_volume 71
_journal_year 2006
_chemical_formula_moiety 'C19 H19 N3 O2 '
_chemical_formula_sum 'C19 H19 N3 O2'
_chemical_formula_weight 321.38
_space_group_IT_number 61
_space_group_name_Hall '-P 2ac 2ab'
_space_group_name_H-M_alt 'P b c a'
_symmetry_cell_setting orthorhombic
_symmetry_Int_Tables_number 61
_symmetry_space_group_name_Hall '-P 2ac 2ab'
_symmetry_space_group_name_H-M 'P b c a'
_audit_creation_date 2004-05-27
_audit_creation_method 'by CrystalStructure 3.6.0'
_cell_angle_alpha 90
_cell_angle_beta 90
_cell_angle_gamma 90
_cell_formula_units_Z 8
_cell_length_a 17.01(2)
_cell_length_b 8.178(8)
_cell_length_c 21.42(2)
_cell_measurement_reflns_used 20211
_cell_measurement_temperature 123.1
_cell_measurement_theta_max 27.5
_cell_measurement_theta_min 3.1
_cell_volume 2980(5)
_computing_cell_refinement PROCESS-AUTO
_computing_data_collection PROCESS-AUTO
_computing_data_reduction CrystalStructure
_computing_publication_material 'CrystalStructure 3.6.0'
_computing_structure_refinement CRYSTALS
_computing_structure_solution SIR92
_diffrn_detector_area_resol_mean 10.00
_diffrn_measured_fraction_theta_full 0.9951
_diffrn_measured_fraction_theta_max 0.9951
_diffrn_measurement_device_type 'Rigaku RAXIS-RAPID'
_diffrn_measurement_method \w
_diffrn_radiation_type 'Mo K\a'
_diffrn_radiation_wavelength 0.7107
_diffrn_reflns_av_R_equivalents 0.042
_diffrn_reflns_limit_h_max 22
_diffrn_reflns_limit_h_min -19
_diffrn_reflns_limit_k_max 10
_diffrn_reflns_limit_k_min -10
_diffrn_reflns_limit_l_max 27
_diffrn_reflns_limit_l_min -27
_diffrn_reflns_number 28234
_diffrn_reflns_theta_full 27.49
_diffrn_reflns_theta_max 27.49
_exptl_absorpt_coefficient_mu 0.095
_exptl_absorpt_correction_T_max 0.995
_exptl_absorpt_correction_T_min 0.688
_exptl_absorpt_correction_type multi-scan
_exptl_absorpt_process_details
;
    Higashi, T. (1995). Program for Absorption Correction.
    Rigaku Corporation, Tokyo, Japan.
;
_exptl_crystal_colour yellow
_exptl_crystal_density_diffrn 1.432
_exptl_crystal_density_method 'not measured'
_exptl_crystal_description platelet
_exptl_crystal_F_000 1360.00
_exptl_crystal_size_max 0.80
_exptl_crystal_size_mid 0.20
_exptl_crystal_size_min 0.05
_refine_diff_density_max 0.25
_refine_diff_density_min -0.20
_refine_ls_extinction_method none
_refine_ls_goodness_of_fit_ref 1.018
_refine_ls_hydrogen_treatment refall
_refine_ls_number_parameters 236
_refine_ls_number_reflns 1727
_refine_ls_R_factor_gt 0.0380
_refine_ls_shift/su_max 0.0030
_refine_ls_structure_factor_coef F
_refine_ls_weighting_details 'w = 1/[0.0008Fo^2^ + 1.0000\s(Fo^2^)]'
_refine_ls_weighting_scheme calc
_refine_ls_wR_factor_ref 0.0450
_reflns_number_gt 1727
_reflns_number_total 3411
_reflns_threshold_expression F^2^>2.0\s(F^2^)
_cod_data_source_file jo052495msi20051203_024335.cif
_cod_original_formula_sum 'C19 H19 N3 O2 '
_cod_database_code 4021602

loop_
_symmetry_equiv_pos_site_id
_symmetry_equiv_pos_as_xyz
1 +X,+Y,+Z
2 1/2-X,1/2+Y,+Z
3 +X,1/2-Y,1/2+Z
4 1/2-X,-Y,1/2+Z
5 -X,-Y,-Z
6 1/2+X,1/2-Y,-Z
7 -X,1/2+Y,1/2-Z
8 1/2+X,+Y,1/2-Z

loop_
_atom_site_label
_atom_site_type_symbol
_atom_site_fract_x
_atom_site_fract_y
_atom_site_fract_z
_atom_site_U_iso_or_equiv
_atom_site_adp_type
_atom_site_occupancy
_atom_site_symmetry_multiplicity
_atom_site_calc_flag
_atom_site_refinement_flags
O(1) O 0.6924(1) 0.5632(2) 0.84820(8) 0.0411(5) Uani 1.00 1 d .
O(2) O 0.9097(1) 0.3626(2) 0.75334(8) 0.0415(5) Uani 1.00 1 d .
N(1) N 0.6675(1) 0.2449(2) 0.66605(8) 0.0234(5) Uani 1.00 1 d .
N(2) N 0.6721(1) 0.4113(2) 0.76068(8) 0.0251(5) Uani 1.00 1 d .
N(3) N 0.7998(1) 0.4617(3) 0.79880(9) 0.0282(5) Uani 1.00 1 d .
C(1) C 0.8711(1) 0.1845(3) 0.6128(1) 0.0250(6) Uani 1.00 1 d .
C(2) C 0.9398(1) 0.2682(3) 0.6222(1) 0.0292(7) Uani 1.00 1 d .
C(3) C 1.0006(1) 0.2858(3) 0.5767(1) 0.0322(7) Uani 1.00 1 d .
C(4) C 0.9908(1) 0.2902(3) 0.5132(1) 0.0333(7) Uani 1.00 1 d .
C(5) C 0.9179(1) 0.2736(3) 0.4810(1) 0.0309(7) Uani 1.00 1 d .
C(6) C 0.8559(1) 0.1868(3) 0.5033(1) 0.0257(6) Uani 1.00 1 d .
C(7) C 0.7769(1) 0.2159(3) 0.4802(1) 0.0267(6) Uani 1.00 1 d .
C(8) C 0.7095(1) 0.1757(3) 0.5076(1) 0.0269(6) Uani 1.00 1 d .
C(9) C 0.6967(1) 0.0837(3) 0.5684(1) 0.0266(6) Uani 1.00 1 d .
C(10) C 0.7237(1) 0.1753(3) 0.6258(1) 0.0230(6) Uani 1.00 1 d .
C(11) C 0.7981(1) 0.2143(3) 0.6476(1) 0.0236(6) Uani 1.00 1 d .
C(12) C 0.8707(1) 0.0735(3) 0.5572(1) 0.0275(6) Uani 1.00 1 d .
C(13) C 0.7863(1) 0.3097(3) 0.7042(1) 0.0234(6) Uani 1.00 1 d .
C(14) C 0.7060(1) 0.3257(3) 0.7123(1) 0.0224(6) Uani 1.00 1 d .
C(15) C 0.5824(1) 0.2185(4) 0.6600(1) 0.0480(9) Uani 1.00 1 d .
C(16) C 0.5886(1) 0.4558(4) 0.7637(1) 0.0459(8) Uani 1.00 1 d .
C(17) C 0.7200(1) 0.4841(3) 0.8053(1) 0.0277(7) Uani 1.00 1 d .
C(18) C 0.8499(1) 0.5321(4) 0.8480(1) 0.0415(8) Uani 1.00 1 d .
C(19) C 0.8376(1) 0.3752(3) 0.7508(1) 0.0278(7) Uani 1.00 1 d .
H(1) H 0.9433 0.3309 0.6632 0.035 Uiso 1.00 1 c R
H(2) H 1.0561 0.3354 0.5889 0.038 Uiso 1.00 1 c R
H(3) H 1.0375 0.3230 0.4846 0.040 Uiso 1.00 1 c R
H(4) H 0.9101 0.3462 0.4402 0.037 Uiso 1.00 1 c R
H(5) H 0.7782 0.2852 0.4403 0.032 Uiso 1.00 1 c R
H(6) H 0.6595 0.2190 0.4862 0.032 Uiso 1.00 1 c R
H(7) H 0.6395 0.0618 0.5719 0.032 Uiso 1.00 1 c R
H(8) H 0.7225 -0.0312 0.5689 0.032 Uiso 1.00 1 c R
H(9) H 0.8313 -0.0229 0.5609 0.033 Uiso 1.00 1 c R
H(10) H 0.9263 0.0261 0.5529 0.033 Uiso 1.00 1 c R
H(11) H 0.5622 0.2149 0.6992 0.058 Uiso 1.00 1 c R
H(12) H 0.5552 0.2879 0.6312 0.058 Uiso 1.00 1 c R
H(13) H 0.5762 0.0889 0.6482 0.058 Uiso 1.00 1 c R
H(14) H 0.5674 0.4905 0.7195 0.055 Uiso 1.00 1 c R
H(15) H 0.5574 0.3655 0.7785 0.055 Uiso 1.00 1 c R
H(16) H 0.5814 0.5435 0.7925 0.055 Uiso 1.00 1 c R
H(17) H 0.8361 0.4903 0.8864 0.050 Uiso 1.00 1 c R
H(18) H 0.9041 0.5503 0.8305 0.050 Uiso 1.00 1 c R
H(19) H 0.8311 0.6533 0.8545 0.051 Uiso 1.00 1 c R

loop_
_atom_site_aniso_label
_atom_site_aniso_U_11
_atom_site_aniso_U_22
_atom_site_aniso_U_33
_atom_site_aniso_U_12
_atom_site_aniso_U_13
_atom_site_aniso_U_23
O(1) 0.044(1) 0.051(1) 0.029(1) 0.0070(9) -0.0008(9) -0.0106(9)
O(2) 0.0233(9) 0.072(1) 0.029(1) -0.0056(9) -0.0014(7) -0.005(1)
N(1) 0.0195(9) 0.027(1) 0.023(1) -0.0023(9) 0.0001(8) 0.001(1)
N(2) 0.024(1) 0.029(1) 0.022(1) -0.0008(9) 0.0025(8) 0.0009(9)
N(3) 0.029(1) 0.034(1) 0.021(1) -0.0036(9) -0.0036(9) 0.0002(9)
C(1) 0.024(1) 0.029(1) 0.023(1) 0.005(1) -0.001(1) 0.008(1)
C(2) 0.021(1) 0.040(2) 0.026(1) 0.002(1) -0.000(1) 0.003(1)
C(3) 0.021(1) 0.042(2) 0.034(1) 0.002(1) 0.003(1) 0.005(1)
C(4) 0.023(1) 0.046(2) 0.031(1) 0.002(1) 0.005(1) 0.005(1)
C(5) 0.027(1) 0.039(2) 0.026(1) 0.003(1) 0.005(1) 0.002(1)
C(6) 0.029(1) 0.026(1) 0.021(1) 0.004(1) 0.001(1) -0.005(1)
C(7) 0.030(1) 0.027(1) 0.023(1) -0.001(1) -0.001(1) -0.002(1)
C(8) 0.027(1) 0.028(1) 0.026(1) -0.003(1) -0.005(1) -0.004(1)
C(9) 0.024(1) 0.025(1) 0.030(1) -0.005(1) -0.001(1) -0.001(1)
C(10) 0.024(1) 0.022(1) 0.022(1) 0.000(1) 0.0003(9) 0.004(1)
C(11) 0.023(1) 0.025(1) 0.023(1) -0.000(1) 0.001(1) 0.005(1)
C(12) 0.026(1) 0.025(1) 0.031(1) 0.005(1) 0.004(1) 0.001(1)
C(13) 0.023(1) 0.027(1) 0.021(1) -0.002(1) -0.0000(9) 0.004(1)
C(14) 0.025(1) 0.022(1) 0.020(1) -0.002(1) 0.001(1) 0.005(1)
C(15) 0.024(1) 0.070(2) 0.051(2) -0.000(1) 0.001(1) -0.024(2)
C(16) 0.028(1) 0.064(2) 0.046(2) 0.003(1) 0.005(1) -0.023(2)
C(17) 0.031(1) 0.031(1) 0.021(1) 0.001(1) 0.000(1) 0.004(1)
C(18) 0.046(2) 0.052(2) 0.026(1) -0.012(1) -0.003(1) -0.005(1)
C(19) 0.025(1) 0.036(1) 0.022(1) -0.005(1) 0.002(1) 0.006(1)

loop_
_atom_type_symbol
_atom_type_description
_atom_type_scat_dispersion_real
_atom_type_scat_dispersion_imag
_atom_type_scat_source
C C 0.003 0.002
;
International Tables for Crystallography
(1992, Vol. C, Tables 4.2.6.8 and 6.1.1.4)
;
H H 0.000 0.000
;
International Tables for Crystallography
(1992, Vol. C, Table 6.1.1.4)
;
O O 0.011 0.006
;
International Tables for Crystallography
(1992, Vol. C, Tables 4.2.6.8 and 6.1.1.4)
;
N N 0.006 0.003
;
International Tables for Crystallography
(1992, Vol. C, Tables 4.2.6.8 and 6.1.1.4)
;

loop_
_geom_angle_atom_site_label_1
_geom_angle_atom_site_label_2
_geom_angle_atom_site_label_3
_geom_angle
O(1) C(17) N(2) 121.4(2)
O(1) C(17) N(3) 121.8(2)
O(2) C(19) N(3) 117.7(2)
O(2) C(19) C(13) 127.4(2)
C(14) N(1) C(10) 108.4(2)
N(1) C(10) C(11) 108.7(2)
N(1) C(10) C(9) 119.6(2)
C(15) N(1) C(10) 123.7(2)
N(1) C(14) N(2) 126.4(2)
N(1) C(14) C(13) 109.8(2)
C(15) N(1) C(14) 127.6(2)
C(16) N(2) C(14) 124.3(2)
C(17) N(2) C(14) 119.3(2)
N(2) C(14) C(13) 123.8(2)
C(17) N(2) C(16) 115.5(2)
N(2) C(17) N(3) 116.8(2)
C(18) N(3) C(17) 116.5(2)
C(19) N(3) C(17) 126.4(2)
C(19) N(3) C(18) 117.1(2)
N(3) C(19) C(13) 114.9(2)
C(11) C(1) C(2) 124.4(2)
C(1) C(2) C(3) 124.7(2)
C(12) C(1) C(2) 115.0(2)
C(1) C(11) C(13) 128.9(2)
C(1) C(11) C(10) 124.3(2)
C(12) C(1) C(11) 120.0(2)
C(1) C(12) C(6) 103.8(2)
C(2) C(3) C(4) 126.3(2)
C(3) C(4) C(5) 125.7(2)
C(4) C(5) C(6) 123.7(2)
C(5) C(6) C(7) 120.8(2)
C(5) C(6) C(12) 117.5(2)
C(6) C(7) C(8) 127.3(2)
C(12) C(6) C(7) 121.3(2)
C(7) C(8) C(9) 128.6(2)
C(8) C(9) C(10) 114.1(2)
C(9) C(10) C(11) 131.7(2)
C(10) C(11) C(13) 106.2(2)
C(11) C(13) C(14) 106.9(2)
C(11) C(13) C(19) 134.4(2)
C(19) C(13) C(14) 118.6(2)
N(1) C(15) H(11) 107.2604
N(1) C(15) H(12) 116.5198
N(1) C(15) H(13) 104.9793
N(2) C(16) H(14) 111.0881
N(2) C(16) H(15) 110.9241
N(2) C(16) H(16) 109.8220
N(3) C(18) H(17) 110.3496
N(3) C(18) H(19) 106.6910
N(3) C(18) H(18) 108.7052
C(1) C(2) H(1) 115.3816
C(1) C(12) H(9) 113.7690
C(1) C(12) H(10) 107.2658
H(1) C(2) C(3) 119.5913
C(2) C(3) H(2) 121.0975
H(2) C(3) C(4) 109.9921
C(3) C(4) H(3) 120.0371
H(3) C(4) C(5) 113.7412
C(4) C(5) H(4) 116.9540
H(4) C(5) C(6) 118.8675
C(6) C(7) H(5) 110.7952
C(6) C(12) H(9) 114.7237
C(6) C(12) H(10) 108.5841
H(5) C(7) C(8) 121.5901
C(7) C(8) H(6) 115.5483
C(8) C(9) H(7) 107.0689
C(8) C(9) H(8) 113.3675
H(6) C(8) C(9) 115.6931
H(7) C(9) C(10) 108.9942
H(8) C(9) C(10) 108.2419
H(8) C(9) H(7) 104.5157
H(10) C(12) H(9) 108.3790
H(12) C(15) H(11) 115.5340
H(13) C(15) H(11) 98.3377
H(13) C(15) H(12) 112.2290
H(15) C(16) H(14) 108.2947
H(16) C(16) H(14) 109.6152
H(16) C(16) H(15) 106.9949
H(19) C(18) H(17) 98.9008
H(18) C(18) H(17) 128.3705
H(19) C(18) H(18) 100.8395

loop_
_geom_bond_atom_site_label_1
_geom_bond_atom_site_label_2
_geom_bond_distance
O(1) C(17) 1.218(3)
O(2) C(19) 1.232(3)
N(1) C(10) 1.407(3)
N(1) C(14) 1.359(3)
N(1) C(15) 1.469(3)
N(2) C(14) 1.377(3)
N(2) C(16) 1.468(3)
N(2) C(17) 1.390(3)
N(3) C(17) 1.377(3)
N(3) C(18) 1.472(3)
N(3) C(19) 1.404(3)
C(1) C(2) 1.369(3)
C(1) C(11) 1.469(3)
C(1) C(12) 1.498(3)
C(2) C(3) 1.428(3)
C(3) C(4) 1.370(3)
C(4) C(5) 1.426(3)
C(5) C(6) 1.360(3)
C(6) C(7) 1.452(3)
C(6) C(12) 1.501(3)
C(7) C(8) 1.329(3)
C(8) C(9) 1.520(3)
C(9) C(10) 1.512(3)
C(10) C(11) 1.386(3)
C(11) C(13) 1.455(3)
C(13) C(14) 1.384(3)
C(13) C(19) 1.430(3)
C(2) H(1) 1.0186
C(3) H(2) 1.0603
C(4) H(3) 1.0392
C(5) H(4) 1.0642
C(7) H(5) 1.0251
C(8) H(6) 1.0278
C(9) H(7) 0.9930
C(9) H(8) 1.0365
C(12) H(9) 1.0377
C(12) H(10) 1.0264
C(15) H(11) 0.9086
C(15) H(12) 0.9577
C(15) H(13) 1.0947
C(16) H(14) 1.0521
C(16) H(15) 0.9635
C(16) H(16) 0.9539
C(18) H(17) 0.9223
C(18) H(18) 1.0072
C(18) H(19) 1.0506

loop_
_geom_contact_atom_site_label_1
_geom_contact_atom_site_label_2
_geom_contact_distance
_geom_contact_site_symmetry_2
O(1) N(2) 2.276(3) .
O(1) N(3) 2.269(3) .
O(1) N(3) 3.429(3) 65502
O(1) C(7) 3.396(3) 66504
O(1) C(14) 3.507(3) .
O(1) C(16) 2.678(3) .
O(1) C(18) 2.692(3) .
O(1) C(19) 3.581(3) .
O(1) C(19) 3.336(3) 65502
O(2) N(3) 2.258(3) .
O(2) C(1) 3.408(3) .
O(2) C(2) 2.959(3) .
O(2) C(11) 3.195(3) .
O(2) C(13) 2.388(3) .
O(2) C(14) 3.588(3) .
O(2) C(15) 3.534(4) 65502
O(2) C(16) 3.334(4) 64502
O(2) C(16) 3.158(3) 55608
O(2) C(17) 3.556(3) .
O(2) C(18) 2.658(3) .
N(1) N(2) 2.443(3) .
N(1) C(8) 3.516(3) .
N(1) C(9) 2.523(3) .
N(1) C(11) 2.270(3) .
N(1) C(13) 2.244(3) .
N(1) C(16) 3.025(3) .
N(1) C(19) 3.578(3) .
N(1) C(19) 3.528(3) 64502
N(2) N(3) 2.357(3) .
N(2) C(10) 3.583(3) .
N(2) C(11) 3.503(3) 65502
N(2) C(13) 2.436(3) .
N(2) C(13) 3.547(3) 65502
N(2) C(15) 3.076(3) .
N(2) C(19) 2.839(3) .
N(3) O(1) 3.429(3) 64502
N(3) C(13) 2.389(3) .
N(3) C(14) 2.687(3) .
N(3) C(14) 3.508(3) 65502
C(1) C(3) 2.478(3) .
C(1) C(4) 3.073(3) .
C(1) C(5) 3.023(3) .
C(1) C(6) 2.360(3) .
C(1) C(7) 3.273(3) .
C(1) C(8) 3.556(3) .
C(1) C(9) 3.223(3) .
C(1) C(9) 3.591(3) 65502
C(1) C(10) 2.524(3) .
C(1) C(13) 2.637(3) .
C(1) C(19) 3.390(3) .
C(2) C(4) 2.497(3) .
C(2) C(5) 3.048(3) .
C(2) C(6) 2.994(3) .
C(2) C(11) 2.510(3) .
C(2) C(12) 2.419(3) .
C(2) C(13) 3.164(3) .
C(2) C(19) 3.373(3) .
C(3) C(5) 2.488(3) .
C(3) C(6) 3.032(3) .
C(3) C(12) 2.841(3) .
C(4) C(6) 2.456(3) .
C(4) C(12) 2.864(3) .
C(5) C(7) 2.446(3) .
C(5) C(12) 2.447(3) .
C(6) C(8) 2.493(3) .
C(6) C(9) 3.159(3) .
C(6) C(10) 3.457(3) .
C(6) C(11) 3.251(3) .
C(7) O(1) 3.396(3) 66404
C(7) C(9) 2.569(3) .
C(7) C(9) 3.581(3) 65502
C(7) C(10) 3.266(3) .
C(7) C(12) 2.575(3) .
C(8) C(10) 2.545(3) .
C(8) C(11) 3.372(3) .
C(8) C(12) 3.058(3) .
C(9) C(1) 3.591(3) 64502
C(9) C(7) 3.581(3) 64502
C(9) C(11) 2.645(3) .
C(9) C(11) 3.466(3) 64502
C(9) C(12) 2.971(3) .
C(9) C(15) 2.975(4) .
C(10) C(12) 3.019(3) .
C(10) C(13) 2.272(3) .
C(10) C(13) 3.434(3) 64502
C(10) C(14) 2.244(3) .
C(10) C(15) 2.537(3) .
C(11) N(2) 3.503(3) 64502
C(11) C(9) 3.466(3) 65502
C(11) C(12) 2.570(3) .
C(11) C(14) 2.281(3) .
C(11) C(14) 3.468(3) 64502
C(11) C(19) 2.659(3) .
C(13) N(2) 3.547(3) 64502
C(13) C(10) 3.434(3) 65502
C(13) C(17) 2.829(3) .
C(13) C(17) 3.434(3) 64502
C(14) N(3) 3.508(3) 64502
C(14) C(11) 3.468(3) 65502
C(14) C(15) 2.538(3) .
C(14) C(16) 2.516(3) .
C(14) C(17) 2.388(3) .
C(14) C(19) 2.420(3) .
C(15) O(2) 3.534(4) 64502
C(15) C(16) 2.951(4) .
C(16) O(2) 3.334(4) 65502
C(16) O(2) 3.158(3) 45608
C(16) C(17) 2.418(3) .
C(17) C(13) 3.434(3) 65502
C(17) C(18) 2.423(3) .
C(17) C(19) 2.482(3) .
C(17) C(19) 3.543(3) 65502
C(18) C(19) 2.455(4) .
C(19) O(1) 3.336(3) 64502
C(19) N(1) 3.528(3) 65502
C(19) C(17) 3.543(3) 64502
O(1) H(2) 3.2651 45608
O(1) H(4) 2.7342 66504
O(1) H(5) 2.3839 66504
O(1) H(14) 3.5331 .
O(1) H(15) 3.1812 .
O(1) H(16) 2.2401 .
O(1) H(17) 2.6469 .
O(1) H(19) 2.4761 .
O(1) H(19) 3.3785 64502
O(2) H(1) 2.0317 .
O(2) H(11) 3.1420 65502
O(2) H(11) 3.0366 55608
O(2) H(12) 3.5517 55608
O(2) H(13) 2.9246 65502
O(2) H(14) 3.1529 64502
O(2) H(14) 2.9373 55608
O(2) H(15) 2.6031 55608
O(2) H(16) 2.7453 64502
O(2) H(16) 3.4176 55608
O(2) H(17) 3.2847 .
O(2) H(18) 2.2566 .
O(2) H(19) 3.4826 .
N(1) H(7) 2.5576 .
N(1) H(8) 3.2106 .
N(1) H(8) 3.3454 65502
N(1) H(9) 2.9463 65502
N(1) H(11) 1.9433 .
N(1) H(12) 2.0814 .
N(1) H(13) 2.0465 .
N(1) H(14) 2.8712 .
N(1) H(15) 3.2066 .
N(2) H(11) 2.7945 .
N(2) H(12) 3.5590 .
N(2) H(14) 2.0913 .
N(2) H(15) 2.0234 .
N(2) H(16) 2.0038 .
N(2) H(18) 3.5538 64502
N(2) H(19) 2.9138 64502
N(3) H(17) 1.9905 .
N(3) H(18) 2.0329 .
N(3) H(19) 2.0394 .
N(3) H(19) 3.5697 64502
C(1) H(1) 2.0265 .
C(1) H(2) 3.4197 .
C(1) H(7) 3.2131 65502
C(1) H(8) 3.2233 .
C(1) H(8) 2.9711 65502
C(1) H(9) 2.1388 .
C(1) H(10) 2.0520 .
C(1) H(12) 3.4998 64502
C(1) H(13) 3.5095 65502
C(1) H(14) 2.9720 64502
C(2) H(2) 2.1746 .
C(2) H(3) 3.4141 .
C(2) H(7) 2.9578 65502
C(2) H(8) 3.4085 65502
C(2) H(9) 3.2859 .
C(2) H(10) 2.4853 .
C(2) H(13) 2.6953 65502
C(2) H(14) 3.0845 64502
C(2) H(15) 3.0277 55608
C(3) H(1) 2.1247 .
C(3) H(3) 2.0937 .
C(3) H(4) 3.3410 .
C(3) H(6) 3.0220 55606
C(3) H(7) 3.2838 65502
C(3) H(10) 2.5241 .
C(3) H(13) 3.1929 65502
C(3) H(15) 3.3144 55608
C(4) H(1) 3.3285 .
C(4) H(2) 1.9989 .
C(4) H(4) 2.1309 .
C(4) H(6) 2.8717 55606
C(4) H(7) 3.3799 65502
C(4) H(7) 3.3445 55606
C(4) H(10) 2.5674 .
C(4) H(12) 3.3445 55606
C(5) H(2) 3.3350 .
C(5) H(3) 2.0750 .
C(5) H(5) 2.5339 .
C(5) H(7) 3.2093 65502
C(5) H(8) 3.4348 65502
C(5) H(9) 3.3136 .
C(5) H(10) 2.5474 .
C(5) H(12) 3.3889 55606
C(5) H(17) 3.2705 55403
C(6) H(3) 3.3092 .
C(6) H(4) 2.0923 .
C(6) H(5) 2.0537 .
C(6) H(6) 3.3701 .
C(6) H(7) 3.4015 65502
C(6) H(8) 3.2084 .
C(6) H(8) 3.0113 65502
C(6) H(9) 2.1528 .
C(6) H(10) 2.0713 .
C(6) H(17) 2.9120 55403
C(7) H(4) 2.6464 .
C(7) H(6) 2.0001 .
C(7) H(7) 3.3027 .
C(7) H(8) 2.9237 .
C(7) H(8) 2.8088 65502
C(7) H(9) 2.7683 .
C(7) H(9) 3.3071 65502
C(7) H(10) 3.3618 .
C(7) H(17) 2.8089 55403
C(7) H(19) 3.4310 66404
C(8) H(2) 3.3294 45606
C(8) H(3) 2.9313 45606
C(8) H(5) 2.0601 .
C(8) H(5) 3.5100 64502
C(8) H(7) 2.0451 .
C(8) H(8) 2.1527 .
C(8) H(8) 2.9684 65502
C(8) H(9) 2.8701 .
C(8) H(9) 2.8037 65502
C(9) H(3) 3.0346 45606
C(9) H(5) 3.4877 .
C(9) H(6) 2.1728 .
C(9) H(8) 3.4364 65502
C(9) H(9) 2.4553 .
C(9) H(9) 3.2560 65502
C(9) H(12) 3.2250 .
C(9) H(13) 2.6710 .
C(10) H(6) 3.2029 .
C(10) H(7) 2.0613 .
C(10) H(8) 2.0835 .
C(10) H(8) 2.8441 65502
C(10) H(9) 2.8138 .
C(10) H(9) 2.9830 65502
C(10) H(11) 3.1823 .
C(10) H(12) 3.0130 .
C(10) H(13) 2.6508 .
C(11) H(1) 2.6697 .
C(11) H(7) 3.3863 .
C(11) H(7) 3.4407 65502
C(11) H(8) 2.9205 .
C(11) H(8) 2.7019 65502
C(11) H(9) 2.7452 .
C(11) H(9) 3.5935 65502
C(11) H(10) 3.3538 .
C(11) H(14) 3.3107 64502
C(12) H(1) 3.3333 .
C(12) H(4) 3.4208 .
C(12) H(5) 3.4277 .
C(12) H(6) 3.3135 64502
C(12) H(8) 2.6746 .
C(12) H(12) 3.0915 64502
C(13) H(1) 2.8169 .
C(13) H(8) 3.1813 65502
C(13) H(13) 3.4816 65502
C(14) H(8) 3.5063 65502
C(14) H(9) 3.5296 65502
C(14) H(11) 2.6242 .
C(14) H(12) 3.1139 .
C(14) H(13) 3.2424 .
C(14) H(14) 2.7204 .
C(14) H(15) 2.9168 .
C(14) H(16) 3.2582 .
C(14) H(19) 3.4149 64502
C(15) H(1) 3.2008 64502
C(15) H(3) 3.2081 45606
C(15) H(7) 2.4798 .
C(15) H(9) 3.3368 65502
C(15) H(10) 3.4081 65502
C(15) H(14) 2.5761 .
C(15) H(15) 2.8404 .
C(15) H(16) 3.2939 64607
C(16) H(1) 3.0997 45608
C(16) H(2) 3.3555 45608
C(16) H(11) 2.4474 .
C(16) H(11) 3.4203 65607
C(16) H(12) 3.2029 .
C(16) H(13) 3.5503 65607
C(16) H(19) 3.4314 64502
C(17) H(5) 3.4534 66504
C(17) H(14) 3.1822 .
C(17) H(15) 2.9874 .
C(17) H(16) 2.4233 .
C(17) H(17) 2.6319 .
C(17) H(18) 3.2240 .
C(17) H(19) 2.5683 .
C(17) H(19) 3.0303 64502
C(18) H(5) 3.4825 55503
C(18) H(5) 3.3002 66504
C(18) H(6) 3.5977 66504
C(18) H(15) 3.4850 65502
C(19) H(1) 2.6251 .
C(19) H(11) 3.4418 65502
C(19) H(13) 3.1678 65502
C(19) H(14) 3.6000 64502
C(19) H(16) 3.1708 64502
C(19) H(17) 3.0551 .
C(19) H(18) 2.4984 .
C(19) H(19) 3.1805 .
H(1) C(15) 3.2008 65502
H(1) C(16) 3.0997 55608
H(2) O(1) 3.2651 55608
H(2) C(8) 3.3294 55606
H(2) C(16) 3.3555 55608
H(3) C(8) 2.9313 55606
H(3) C(9) 3.0346 55606
H(3) C(15) 3.2081 55606
H(4) O(1) 2.7342 66404
H(5) O(1) 2.3839 66404
H(5) C(8) 3.5100 65502
H(5) C(17) 3.4534 66404
H(5) C(18) 3.4825 55403
H(5) C(18) 3.3002 66404
H(6) C(3) 3.0220 45606
H(6) C(4) 2.8717 45606
H(6) C(12) 3.3135 65502
H(6) C(18) 3.5977 66404
H(7) C(1) 3.2131 64502
H(7) C(2) 2.9578 64502
H(7) C(3) 3.2838 64502
H(7) C(4) 3.3799 64502
H(7) C(4) 3.3445 45606
H(7) C(5) 3.2093 64502
H(7) C(6) 3.4015 64502
H(7) C(11) 3.4407 64502
H(8) N(1) 3.3454 64502
H(8) C(1) 2.9711 64502
H(8) C(2) 3.4085 64502
H(8) C(5) 3.4348 64502
H(8) C(6) 3.0113 64502
H(8) C(7) 2.8088 64502
H(8) C(8) 2.9684 64502
H(8) C(9) 3.4364 64502
H(8) C(10) 2.8441 64502
H(8) C(11) 2.7019 64502
H(8) C(13) 3.1813 64502
H(8) C(14) 3.5063 64502
H(9) N(1) 2.9463 64502
H(9) C(7) 3.3071 64502
H(9) C(8) 2.8037 64502
H(9) C(9) 3.2560 64502
H(9) C(10) 2.9830 64502
H(9) C(11) 3.5935 64502
H(9) C(14) 3.5296 64502
H(9) C(15) 3.3368 64502
H(10) C(15) 3.4081 64502
H(11) O(2) 3.1420 64502
H(11) O(2) 3.0366 45608
H(11) C(16) 3.4203 64607
H(11) C(19) 3.4418 64502
H(12) O(2) 3.5517 45608
H(12) C(1) 3.4998 65502
H(12) C(4) 3.3445 45606
H(12) C(5) 3.3889 45606
H(12) C(12) 3.0915 65502
H(13) O(2) 2.9246 64502
H(13) C(1) 3.5095 64502
H(13) C(2) 2.6953 64502
H(13) C(3) 3.1929 64502
H(13) C(13) 3.4816 64502
H(13) C(16) 3.5503 64607
H(13) C(19) 3.1678 64502
H(14) O(2) 3.1529 65502
H(14) O(2) 2.9373 45608
H(14) C(1) 2.9720 65502
H(14) C(2) 3.0845 65502
H(14) C(11) 3.3107 65502
H(14) C(19) 3.6000 65502
H(15) O(2) 2.6031 45608
H(15) C(2) 3.0277 45608
H(15) C(3) 3.3144 45608
H(15) C(18) 3.4850 64502
H(16) O(2) 2.7453 65502
H(16) O(2) 3.4176 45608
H(16) C(15) 3.2939 65607
H(16) C(19) 3.1708 65502
H(17) C(5) 3.2705 55503
H(17) C(6) 2.9120 55503
H(17) C(7) 2.8089 55503
H(18) N(2) 3.5538 65502
H(19) O(1) 3.3785 65502
H(19) N(2) 2.9138 65502
H(19) N(3) 3.5697 65502
H(19) C(7) 3.4310 66504
H(19) C(14) 3.4149 65502
H(19) C(16) 3.4314 65502
H(19) C(17) 3.0303 65502

loop_
_geom_torsion_atom_site_label_1
_geom_torsion_atom_site_label_2
_geom_torsion_atom_site_label_3
_geom_torsion_atom_site_label_4
_geom_torsion
C(14) N(1) C(10) C(9) -177.5(2)
C(14) N(1) C(10) C(11) -0.1(2)
C(15) N(1) C(10) C(9) 7.4(3)
C(15) N(1) C(10) C(11) -175.3(2)
C(10) N(1) C(14) N(2) 179.4(2)
C(10) N(1) C(14) C(13) -0.8(2)
C(15) N(1) C(14) N(2) -5.7(4)
C(15) N(1) C(14) C(13) 174.1(2)
C(16) N(2) C(14) N(1) -12.4(3)
C(16) N(2) C(14) C(13) 167.9(2)
C(17) N(2) C(14) N(1) 178.4(2)
C(17) N(2) C(14) C(13) -1.4(3)
C(14) N(2) C(17) O(1) 178.7(2)
C(14) N(2) C(17) N(3) -1.6(3)
C(16) N(2) C(17) O(1) 8.5(3)
C(16) N(2) C(17) N(3) -171.8(2)
C(18) N(3) C(17) O(1) 2.7(3)
C(18) N(3) C(17) N(2) -177.0(2)
C(19) N(3) C(17) O(1) -179.0(2)
C(19) N(3) C(17) N(2) 1.4(3)
C(17) N(3) C(19) O(2) -177.6(2)
C(17) N(3) C(19) C(13) 1.8(3)
C(18) N(3) C(19) O(2) 0.7(3)
C(18) N(3) C(19) C(13) -179.9(2)
C(11) C(1) C(2) C(3) -156.1(2)
C(12) C(1) C(2) C(3) 15.3(4)
C(2) C(1) C(11) C(10) 156.6(2)
C(2) C(1) C(11) C(13) -12.6(4)
C(12) C(1) C(11) C(10) -14.4(3)
C(12) C(1) C(11) C(13) 176.4(2)
C(2) C(1) C(12) C(6) -80.0(2)
C(11) C(1) C(12) C(6) 91.8(2)
C(1) C(2) C(3) C(4) 30.3(4)
C(2) C(3) C(4) C(5) -1.7(5)
C(3) C(4) C(5) C(6) -28.7(4)
C(4) C(5) C(6) C(7) 159.7(2)
C(4) C(5) C(6) C(12) -13.9(4)
C(5) C(6) C(7) C(8) -160.5(2)
C(12) C(6) C(7) C(8) 12.9(4)
C(5) C(6) C(12) C(1) 80.0(2)
C(7) C(6) C(12) C(1) -93.6(2)
C(6) C(7) C(8) C(9) -2.7(4)
C(7) C(8) C(9) C(10) 66.9(3)
C(8) C(9) C(10) N(1) 106.1(2)
C(8) C(9) C(10) C(11) -70.5(3)
N(1) C(10) C(11) C(1) -170.3(2)
N(1) C(10) C(11) C(13) 0.9(3)
C(9) C(10) C(11) C(1) 6.6(4)
C(9) C(10) C(11) C(13) 177.8(2)
C(1) C(11) C(13) C(14) 169.3(2)
C(1) C(11) C(13) C(19) -15.0(4)
C(10) C(11) C(13) C(14) -1.4(3)
C(10) C(11) C(13) C(19) 174.3(3)
C(11) C(13) C(14) N(1) 1.3(3)
C(11) C(13) C(14) N(2) -178.9(2)
C(19) C(13) C(14) N(1) -175.2(2)
C(19) C(13) C(14) N(2) 4.7(3)
C(11) C(13) C(19) O(2) -0.5(5)
C(11) C(13) C(19) N(3) -179.9(2)
C(14) C(13) C(19) O(2) 174.8(2)
C(14) C(13) C(19) N(3) -4.6(3)

loop_
_cod_related_entry_id
_cod_related_entry_database
_cod_related_entry_code
1 ChemSpider 9863082
